data_2227928
loop_
_publ_author_name
'Li, Gong-Chun'
'Ju, Zhi-Yu'
'Wang, Hong-Sheng'
'Niu, Yu-Jiao'
'Yang, Feng-Ling'

_publ_section_title
;
 6-Hydroxy-4-(pyridin-3-yl)-5-(2-thienylcarbonyl)-6-trifluoromethyl-3,4,5,6-tetrahydropyrimidin-2(1<i>H</i>)-one
;
_journal_coeditor_code PV2334
_journal_issue 11
_journal_name_full 'Acta Crystallographica Section E'
_journal_page_first o2852
_journal_paper_doi 10.1107/S1600536810041085
_journal_volume 66
_journal_year 2010
_chemical_formula_iupac 'C15 H12 F3 N3 O3 S'
_chemical_formula_moiety 'C15 H12 F3 N3 O3 S'
_chemical_formula_sum 'C15 H12 F3 N3 O3 S'
_chemical_formula_weight 371.34
_chemical_name_systematic
;
6-Hydroxy-4-(pyridin-3-yl)-5-(2-thienylcarbonyl)-6-trifluoromethyl-
3,4,5,6-tetrahydropyrimidin-2(1<i>H</i>)-one
;
_space_group_IT_number 15
_symmetry_cell_setting monoclinic
_symmetry_space_group_name_Hall '-C 2yc'
_symmetry_space_group_name_H-M 'C 1 2/c 1'
_atom_sites_solution_hydrogens geom
_atom_sites_solution_primary direct
_atom_sites_solution_secondary difmap
_cell_angle_alpha 90.00
_cell_angle_beta 95.223(8)
_cell_angle_gamma 90.00
_cell_formula_units_Z 8
_cell_length_a 29.694(3)
_cell_length_b 5.9710(8)
_cell_length_c 17.6910(16)
_cell_measurement_reflns_used 5438
_cell_measurement_temperature 113(2)
_cell_measurement_theta_max 28.00
_cell_measurement_theta_min 1.70
_cell_volume 3123.6(6)
_computing_cell_refinement '<i>CrystalClear-SM Expert</i> (Rigaku/MSC, 2009)'
_computing_data_collection '<i>CrystalClear-SM Expert</i> (Rigaku/MSC, 2009)'
_computing_data_reduction '<i>CrystalClear-SM Expert</i> (Rigaku/MSC, 2009)'
_computing_molecular_graphics 'CrystalStructure (Rigaku/MSC, 2009)'
_computing_publication_material 'CrystalStructure (Rigaku/MSC, 2009)'
_computing_structure_refinement 'SHELXL97 (Sheldrick, 2008)'
_computing_structure_solution 'SHELXS97 (Sheldrick, 2008)'
_diffrn_ambient_temperature 113(2)
_diffrn_detector_area_resol_mean 14.222
_diffrn_measured_fraction_theta_full 0.998
_diffrn_measured_fraction_theta_max 0.998
_diffrn_measurement_device_type 'Rigaku Saturn724 CCD'
_diffrn_measurement_method \w
_diffrn_radiation_monochromator multilayer
_diffrn_radiation_source 'rotating anode'
_diffrn_radiation_type MoK\a
_diffrn_radiation_wavelength 0.71075
_diffrn_reflns_av_R_equivalents 0.0562
_diffrn_reflns_av_sigmaI/netI 0.0480
_diffrn_reflns_limit_h_max 37
_diffrn_reflns_limit_h_min -38
_diffrn_reflns_limit_k_max 7
_diffrn_reflns_limit_k_min -7
_diffrn_reflns_limit_l_max 23
_diffrn_reflns_limit_l_min -23
_diffrn_reflns_number 15077
_diffrn_reflns_theta_full 27.88
_diffrn_reflns_theta_max 27.88
_diffrn_reflns_theta_min 2.31
_diffrn_standards_decay_% 0
_diffrn_standards_interval_count 0
_diffrn_standards_interval_time 0
_diffrn_standards_number 0
_exptl_absorpt_coefficient_mu 0.262
_exptl_absorpt_correction_T_max 0.9495
_exptl_absorpt_correction_T_min 0.9350
_exptl_absorpt_correction_type multi-scan
_exptl_absorpt_process_details '(<i>CrystalClear-SM Expert</i>; Rigaku/MSC, 2009)'
_exptl_crystal_colour colorless
_exptl_crystal_density_diffrn 1.579
_exptl_crystal_density_method 'not measured'
_exptl_crystal_description prism
_exptl_crystal_F_000 1520
_exptl_crystal_size_max 0.26
_exptl_crystal_size_mid 0.22
_exptl_crystal_size_min 0.20
_refine_diff_density_max 0.362
_refine_diff_density_min -0.228
_refine_ls_extinction_method none
_refine_ls_goodness_of_fit_ref 1.043
_refine_ls_hydrogen_treatment mixed
_refine_ls_matrix_type full
_refine_ls_number_parameters 238
_refine_ls_number_reflns 3707
_refine_ls_number_restraints 0
_refine_ls_restrained_S_all 1.043
_refine_ls_R_factor_all 0.0462
_refine_ls_R_factor_gt 0.0355
_refine_ls_shift/su_max 0.001
_refine_ls_shift/su_mean 0.000
_refine_ls_structure_factor_coef Fsqd
_refine_ls_weighting_details 'calc w=1/[\s^2^(Fo^2^)+(0.0496P)^2^] where P=(Fo^2^+2Fc^2^)/3'
_refine_ls_weighting_scheme calc
_refine_ls_wR_factor_gt 0.0924
_refine_ls_wR_factor_ref 0.0983
_reflns_number_gt 2888
_reflns_number_total 3707
_reflns_threshold_expression 'I > 2.0 \s(I)'
_cod_data_source_file pv2334.cif
_cod_data_source_block I
_cod_original_sg_symbol_H-M 'C 2/c'
_cod_database_code 2227928
_cod_database_fobs_code 2227928

loop_
_symmetry_equiv_pos_as_xyz
'x, y, z'
'-x, y, -z+1/2'
'x+1/2, y+1/2, z'
'-x+1/2, y+1/2, -z+1/2'
'-x, -y, -z'
'x, -y, z-1/2'
'-x+1/2, -y+1/2, -z'
'x+1/2, -y+1/2, z-1/2'

loop_
_atom_site_type_symbol
_atom_site_label
_atom_site_fract_x
_atom_site_fract_y
_atom_site_fract_z
_atom_site_U_iso_or_equiv
_atom_site_adp_type
_atom_site_calc_flag
_atom_site_refinement_flags
_atom_site_occupancy
_atom_site_disorder_assembly
_atom_site_disorder_group
S S1 0.026595(14) 0.12707(8) 0.92814(2) 0.03528(14) Uani d . 1 . .
F F1 0.10963(3) -0.11784(17) 0.62064(4) 0.0313(2) Uani d . 1 . .
F F2 0.06951(3) -0.11496(17) 0.71617(5) 0.0298(2) Uani d . 1 . .
F F3 0.09202(3) 0.19531(16) 0.67005(5) 0.0302(2) Uani d . 1 . .
O O1 0.15452(3) -0.25213(17) 0.75794(5) 0.0181(2) Uani d . 1 . .
O O2 0.25389(3) 0.21588(17) 0.70458(5) 0.0176(2) Uani d . 1 . .
O O3 0.10702(3) -0.12933(18) 0.89515(5) 0.0238(2) Uani d . 1 . .
N N1 0.18320(4) 0.0743(2) 0.70261(6) 0.0155(3) Uani d . 1 . .
N N2 0.21958(4) 0.2166(2) 0.81451(6) 0.0153(3) Uani d . 1 . .
N N3 0.19968(4) 0.2310(2) 1.07057(6) 0.0179(3) Uani d . 1 . .
C C1 0.14728(4) -0.0243(2) 0.74123(7) 0.0146(3) Uani d . 1 . .
C C2 0.22112(4) 0.1687(2) 0.74020(7) 0.0143(3) Uani d . 1 . .
C C3 0.18652(4) 0.1181(2) 0.86052(7) 0.0136(3) Uani d . 1 . .
H H3 0.1952 -0.0410 0.8719 0.016 Uiso calc R 1 . .
C C4 0.14098(4) 0.1215(2) 0.81197(7) 0.0141(3) Uani d . 1 . .
H H4 0.1345 0.2788 0.7949 0.017 Uiso calc R 1 . .
C C5 0.10424(5) -0.0160(3) 0.68637(7) 0.0211(3) Uani d . 1 . .
C C6 0.18514(4) 0.2436(2) 0.93467(7) 0.0144(3) Uani d . 1 . .
C C7 0.16718(4) 0.4565(3) 0.93907(7) 0.0178(3) Uani d . 1 . .
H H7 0.1565 0.5349 0.8943 0.021 Uiso calc R 1 . .
C C8 0.16500(5) 0.5540(3) 1.01013(7) 0.0208(3) Uani d . 1 . .
H H8 0.1524 0.6990 1.0148 0.025 Uiso calc R 1 . .
C C9 0.18153(5) 0.4355(3) 1.07377(7) 0.0201(3) Uani d . 1 . .
H H9 0.1799 0.5025 1.1222 0.024 Uiso calc R 1 . .
C C10 0.20114(4) 0.1383(2) 1.00190(7) 0.0153(3) Uani d . 1 . .
H H10 0.2138 -0.0072 0.9990 0.018 Uiso calc R 1 . .
C C11 0.10371(4) 0.0461(3) 0.85989(7) 0.0168(3) Uani d . 1 . .
C C12 0.06578(5) 0.1986(3) 0.86639(7) 0.0206(3) Uani d . 1 . .
C C13 0.05608(5) 0.4038(3) 0.83352(9) 0.0255(3) Uani d . 1 . .
H H13 0.0738 0.4723 0.7978 0.031 Uiso calc R 1 . .
C C14 0.01670(5) 0.5012(3) 0.85897(10) 0.0372(4) Uani d . 1 . .
H H14 0.0049 0.6425 0.8423 0.045 Uiso calc R 1 . .
C C15 -0.00227(5) 0.3696(3) 0.90984(10) 0.0404(5) Uani d . 1 . .
H H15 -0.0289 0.4088 0.9328 0.048 Uiso calc R 1 . .
H H1 0.1888(5) 0.007(3) 0.6611(9) 0.024(4) Uiso d . 1 . .
H H2 0.2439(5) 0.260(3) 0.8390(9) 0.020(4) Uiso d . 1 . .
H H5 0.1814(6) -0.273(3) 0.7674(10) 0.031(5) Uiso d . 1 . .

loop_
_atom_site_aniso_label
_atom_site_aniso_U_11
_atom_site_aniso_U_22
_atom_site_aniso_U_33
_atom_site_aniso_U_12
_atom_site_aniso_U_13
_atom_site_aniso_U_23
S1 0.0254(2) 0.0467(3) 0.0363(2) -0.00599(19) 0.01643(16) -0.00842(19)
F1 0.0228(4) 0.0510(7) 0.0189(4) 0.0021(4) -0.0042(3) -0.0141(4)
F2 0.0159(4) 0.0449(7) 0.0283(5) -0.0080(4) 0.0001(3) -0.0047(4)
F3 0.0265(5) 0.0355(6) 0.0266(4) 0.0091(4) -0.0088(3) 0.0028(4)
O1 0.0159(5) 0.0168(6) 0.0216(5) -0.0013(4) 0.0015(4) -0.0016(4)
O2 0.0170(5) 0.0202(6) 0.0161(4) -0.0023(4) 0.0039(3) 0.0002(4)
O3 0.0260(5) 0.0226(6) 0.0233(5) -0.0020(4) 0.0059(4) 0.0052(4)
N1 0.0154(5) 0.0206(7) 0.0107(5) -0.0008(5) 0.0019(4) -0.0017(4)
N2 0.0140(6) 0.0198(7) 0.0121(5) -0.0037(5) 0.0005(4) -0.0012(4)
N3 0.0187(6) 0.0215(7) 0.0133(5) -0.0030(5) 0.0008(4) 0.0005(5)
C1 0.0137(6) 0.0152(8) 0.0147(6) 0.0003(5) 0.0002(4) -0.0008(5)
C2 0.0163(6) 0.0119(7) 0.0146(6) 0.0006(5) 0.0005(5) 0.0010(5)
C3 0.0150(6) 0.0140(7) 0.0119(6) -0.0006(5) 0.0013(4) 0.0006(5)
C4 0.0135(6) 0.0150(8) 0.0137(6) 0.0001(5) 0.0011(5) 0.0003(5)
C5 0.0180(7) 0.0274(9) 0.0176(6) 0.0000(6) -0.0003(5) -0.0035(6)
C6 0.0143(6) 0.0151(8) 0.0137(6) -0.0026(6) 0.0016(4) -0.0005(5)
C7 0.0209(7) 0.0178(8) 0.0146(6) -0.0008(6) 0.0011(5) 0.0015(5)
C8 0.0257(7) 0.0166(8) 0.0201(6) -0.0006(6) 0.0031(5) -0.0027(5)
C9 0.0237(7) 0.0222(9) 0.0146(6) -0.0025(6) 0.0029(5) -0.0033(5)
C10 0.0144(6) 0.0162(8) 0.0155(6) -0.0013(5) 0.0024(5) 0.0008(5)
C11 0.0165(6) 0.0191(8) 0.0147(6) -0.0028(6) 0.0009(5) -0.0023(5)
C12 0.0152(7) 0.0270(9) 0.0197(6) -0.0026(6) 0.0024(5) -0.0057(6)
C13 0.0197(7) 0.0257(9) 0.0307(8) 0.0054(7) 0.0006(6) -0.0044(6)
C14 0.0235(8) 0.0365(12) 0.0499(10) 0.0109(8) -0.0060(7) -0.0172(8)
C15 0.0178(8) 0.0559(14) 0.0483(10) -0.0007(8) 0.0075(7) -0.0310(9)

loop_
_atom_type_symbol
_atom_type_description
_atom_type_scat_dispersion_real
_atom_type_scat_dispersion_imag
_atom_type_scat_source
C C 0.0033 0.0016 'International Tables Vol C Tables 4.2.6.8 and 6.1.1.4'
H H 0.0000 0.0000 'International Tables Vol C Tables 4.2.6.8 and 6.1.1.4'
N N 0.0061 0.0033 'International Tables Vol C Tables 4.2.6.8 and 6.1.1.4'
O O 0.0106 0.0060 'International Tables Vol C Tables 4.2.6.8 and 6.1.1.4'
F F 0.0171 0.0103 'International Tables Vol C Tables 4.2.6.8 and 6.1.1.4'
S S 0.1246 0.1234 'International Tables Vol C Tables 4.2.6.8 and 6.1.1.4'

loop_
_geom_angle_atom_site_label_1
_geom_angle_atom_site_label_2
_geom_angle_atom_site_label_3
_geom_angle_site_symmetry_1
_geom_angle_site_symmetry_3
_geom_angle
_geom_angle_publ_flag
C15 S1 C12 . . 91.49(9) ?
C1 O1 H5 . . 108.7(13) ?
C2 N1 C1 . . 123.09(10) ?
C2 N1 H1 . . 112.9(10) ?
C1 N1 H1 . . 114.8(11) ?
C2 N2 C3 . . 122.91(11) ?
C2 N2 H2 . . 117.3(11) ?
C3 N2 H2 . . 115.1(11) ?
C9 N3 C10 . . 117.51(11) ?
O1 C1 N1 . . 112.90(10) ?
O1 C1 C5 . . 105.49(11) ?
N1 C1 C5 . . 107.24(10) ?
O1 C1 C4 . . 113.67(10) ?
N1 C1 C4 . . 107.58(11) ?
C5 C1 C4 . . 109.76(11) ?
O2 C2 N2 . . 123.02(12) ?
O2 C2 N1 . . 119.57(11) ?
N2 C2 N1 . . 117.31(12) ?
N2 C3 C6 . . 110.93(11) ?
N2 C3 C4 . . 106.64(10) ?
C6 C3 C4 . . 112.73(11) ?
N2 C3 H3 . . 108.8 ?
C6 C3 H3 . . 108.8 ?
C4 C3 H3 . . 108.8 ?
C11 C4 C3 . . 109.42(10) ?
C11 C4 C1 . . 115.54(11) ?
C3 C4 C1 . . 106.24(10) ?
C11 C4 H4 . . 108.5 ?
C3 C4 H4 . . 108.5 ?
C1 C4 H4 . . 108.5 ?
F1 C5 F3 . . 107.07(11) ?
F1 C5 F2 . . 107.45(12) ?
F3 C5 F2 . . 107.35(11) ?
F1 C5 C1 . . 112.19(11) ?
F3 C5 C1 . . 111.18(12) ?
F2 C5 C1 . . 111.36(11) ?
C7 C6 C10 . . 118.08(12) ?
C7 C6 C3 . . 122.98(11) ?
C10 C6 C3 . . 118.90(12) ?
C6 C7 C8 . . 119.02(12) ?
C6 C7 H7 . . 120.5 ?
C8 C7 H7 . . 120.5 ?
C9 C8 C7 . . 118.65(14) ?
C9 C8 H8 . . 120.7 ?
C7 C8 H8 . . 120.7 ?
N3 C9 C8 . . 123.19(12) ?
N3 C9 H9 . . 118.4 ?
C8 C9 H9 . . 118.4 ?
N3 C10 C6 . . 123.54(13) ?
N3 C10 H10 . . 118.2 ?
C6 C10 H10 . . 118.2 ?
O3 C11 C12 . . 121.48(13) ?
O3 C11 C4 . . 120.69(12) ?
C12 C11 C4 . . 117.68(13) ?
C13 C12 C11 . . 130.93(13) ?
C13 C12 S1 . . 111.21(11) ?
C11 C12 S1 . . 117.77(11) ?
C12 C13 C14 . . 112.26(16) ?
C12 C13 H13 . . 123.9 ?
C14 C13 H13 . . 123.9 ?
C15 C14 C13 . . 112.22(17) ?
C15 C14 H14 . . 123.9 ?
C13 C14 H14 . . 123.9 ?
C14 C15 S1 . . 112.82(13) ?
C14 C15 H15 . . 123.6 ?
S1 C15 H15 . . 123.6 ?

loop_
_geom_bond_atom_site_label_1
_geom_bond_atom_site_label_2
_geom_bond_site_symmetry_2
_geom_bond_distance
_geom_bond_publ_flag
S1 C15 . 1.699(2) ?
S1 C12 . 1.7208(15) ?
F1 C5 . 1.3347(15) ?
F2 C5 . 1.3379(16) ?
F3 C5 . 1.3370(18) ?
O1 C1 . 1.4047(17) ?
O1 H5 . 0.81(2) ?
O2 C2 . 1.2390(16) ?
O3 C11 . 1.2187(17) ?
N1 C2 . 1.3753(17) ?
N1 C1 . 1.4435(17) ?
N1 H1 . 0.87(2) ?
N2 C2 . 1.3501(16) ?
N2 C3 . 1.4553(16) ?
N2 H2 . 0.85(2) ?
N3 C9 . 1.3379(19) ?
N3 C10 . 1.3393(16) ?
C1 C5 . 1.5337(18) ?
C1 C4 . 1.5495(17) ?
C3 C6 . 1.5145(17) ?
C3 C4 . 1.5345(17) ?
C3 H3 . 1.0000 ?
C4 C11 . 1.5222(17) ?
C4 H4 . 1.0000 ?
C6 C7 . 1.383(2) ?
C6 C10 . 1.3902(17) ?
C7 C8 . 1.3922(18) ?
C7 H7 . 0.9500 ?
C8 C9 . 1.3813(19) ?
C8 H8 . 0.9500 ?
C9 H9 . 0.9500 ?
C10 H10 . 0.9500 ?
C11 C12 . 1.461(2) ?
C12 C13 . 1.375(2) ?
C13 C14 . 1.416(2) ?
C13 H13 . 0.9500 ?
C14 C15 . 1.355(3) ?
C14 H14 . 0.9500 ?
C15 H15 . 0.9500 ?

loop_
_geom_hbond_atom_site_label_D
_geom_hbond_atom_site_label_H
_geom_hbond_atom_site_label_A
_geom_hbond_site_symmetry_A
_geom_hbond_distance_DH
_geom_hbond_distance_HA
_geom_hbond_distance_DA
_geom_hbond_angle_DHA
_geom_hbond_publ_flag
O1 H5 O2 4_546 0.81(2) 1.94(2) 2.7466(14) 173(2) yes
N2 H2 N3 7_557 0.85(2) 2.21(2) 3.0153(15) 159(2) yes
N1 H1 N3 6 0.87(2) 2.19(2) 3.0378(16) 167(2) yes
C3 H3 O1 . 1.00 2.58 2.961(2) 102 ?
C3 H3 O2 4_546 1.00 2.57 3.255(2) 126 yes
C7 H7 O3 1_565 0.95 2.49 3.108(2) 123 yes

loop_
_geom_torsion_atom_site_label_1
_geom_torsion_atom_site_label_2
_geom_torsion_atom_site_label_3
_geom_torsion_atom_site_label_4
_geom_torsion_site_symmetry_1
_geom_torsion_site_symmetry_2
_geom_torsion_site_symmetry_3
_geom_torsion_site_symmetry_4
_geom_torsion
_geom_torsion_publ_flag
C2 N1 C1 O1 . . . . -88.51(15) ?
C2 N1 C1 C5 . . . . 155.73(13) ?
C2 N1 C1 C4 . . . . 37.72(17) ?
C3 N2 C2 O2 . . . . -165.46(13) ?
C3 N2 C2 N1 . . . . 18.18(19) ?
C1 N1 C2 O2 . . . . 167.89(12) ?
C1 N1 C2 N2 . . . . -15.6(2) ?
C2 N2 C3 C6 . . . . -165.76(12) ?
C2 N2 C3 C4 . . . . -42.66(17) ?
N2 C3 C4 C11 . . . . -173.34(11) ?
C6 C3 C4 C11 . . . . -51.37(15) ?
N2 C3 C4 C1 . . . . 61.28(13) ?
C6 C3 C4 C1 . . . . -176.75(11) ?
O1 C1 C4 C11 . . . . -55.20(14) ?
N1 C1 C4 C11 . . . . 179.03(10) ?
C5 C1 C4 C11 . . . . 62.66(15) ?
O1 C1 C4 C3 . . . . 66.33(13) ?
N1 C1 C4 C3 . . . . -59.43(13) ?
C5 C1 C4 C3 . . . . -175.80(11) ?
O1 C1 C5 F1 . . . . -64.29(14) ?
N1 C1 C5 F1 . . . . 56.29(16) ?
C4 C1 C5 F1 . . . . 172.87(12) ?
O1 C1 C5 F3 . . . . 175.84(10) ?
N1 C1 C5 F3 . . . . -63.58(14) ?
C4 C1 C5 F3 . . . . 53.01(15) ?
O1 C1 C5 F2 . . . . 56.18(14) ?
N1 C1 C5 F2 . . . . 176.76(11) ?
C4 C1 C5 F2 . . . . -66.65(15) ?
N2 C3 C6 C7 . . . . 71.30(16) ?
C4 C3 C6 C7 . . . . -48.22(17) ?
N2 C3 C6 C10 . . . . -111.02(13) ?
C4 C3 C6 C10 . . . . 129.46(13) ?
C10 C6 C7 C8 . . . . -1.32(19) ?
C3 C6 C7 C8 . . . . 176.37(12) ?
C6 C7 C8 C9 . . . . 1.0(2) ?
C10 N3 C9 C8 . . . . -0.8(2) ?
C7 C8 C9 N3 . . . . 0.1(2) ?
C9 N3 C10 C6 . . . . 0.38(19) ?
C7 C6 C10 N3 . . . . 0.7(2) ?
C3 C6 C10 N3 . . . . -177.13(12) ?
C3 C4 C11 O3 . . . . -52.53(17) ?
C1 C4 C11 O3 . . . . 67.28(16) ?
C3 C4 C11 C12 . . . . 123.10(12) ?
C1 C4 C11 C12 . . . . -117.09(13) ?
O3 C11 C12 C13 . . . . 178.48(14) ?
C4 C11 C12 C13 . . . . 2.9(2) ?
O3 C11 C12 S1 . . . . 2.12(18) ?
C4 C11 C12 S1 . . . . -173.47(9) ?
C15 S1 C12 C13 . . . . 0.00(12) ?
C15 S1 C12 C11 . . . . 177.05(11) ?
C11 C12 C13 C14 . . . . -176.56(14) ?
S1 C12 C13 C14 . . . . -0.02(16) ?
C12 C13 C14 C15 . . . . 0.03(19) ?
C13 C14 C15 S1 . . . . -0.04(18) ?
C12 S1 C15 C14 . . . . 0.02(13) ?

loop_
_cod_related_entry_id
_cod_related_entry_database
_cod_related_entry_code
1 ChemSpider 560942
